data_2230941
loop_
_publ_author_name
'Peulecke, Normen'
'Peitz, Stephan'
'M\"uller, Bernd H.'
'Spannenberg, Anke'
'Rosenthal, Uwe'

_publ_section_title
;
 (Isopropylamino)(methyl)diphenylphosphonium iodide
;
_journal_coeditor_code YA2139
_journal_issue 7
_journal_name_full 'Acta Crystallographica Section E'
_journal_page_first o1741
_journal_paper_doi 10.1107/S1600536811020332
_journal_volume 67
_journal_year 2011
_chemical_formula_iupac 'C16 H21 N P +, I -'
_chemical_formula_moiety 'C16 H21 N P +, I -'
_chemical_formula_sum 'C16 H21 I N P'
_chemical_formula_weight 385.21
_chemical_name_systematic
;
(Isopropylamino)(methyl)diphenylphosphonium iodide
;
_space_group_IT_number 14
_symmetry_cell_setting monoclinic
_symmetry_space_group_name_Hall '-P 2yn'
_symmetry_space_group_name_H-M 'P 1 21/n 1'
_atom_sites_solution_hydrogens geom
_atom_sites_solution_primary direct
_atom_sites_solution_secondary difmap
_audit_creation_method SHELXL-97
_cell_angle_alpha 90.0
_cell_angle_beta 93.492(2)
_cell_angle_gamma 90.0
_cell_formula_units_Z 4
_cell_length_a 9.0283(2)
_cell_length_b 20.2810(6)
_cell_length_c 9.2298(3)
_cell_measurement_reflns_used 9114
_cell_measurement_temperature 150(2)
_cell_measurement_theta_max 28.4
_cell_measurement_theta_min 2.0
_cell_volume 1686.87(8)
_computing_cell_refinement 'X-AREA (Stoe & Cie, 2005)'
_computing_data_collection 'X-AREA (Stoe & Cie, 2005)'
_computing_data_reduction 'X-AREA (Stoe & Cie, 2005)'
_computing_molecular_graphics 'SHELXTL (Sheldrick, 2008)'
_computing_publication_material 'SHELXTL (Sheldrick, 2008)'
_computing_structure_refinement 'SHELXL97 (Sheldrick, 2008)'
_computing_structure_solution 'SHELXS97 (Sheldrick, 2008)'
_diffrn_ambient_temperature 150(2)
_diffrn_measured_fraction_theta_full 0.999
_diffrn_measured_fraction_theta_max 0.999
_diffrn_measurement_device_type 'Stoe IPDS II'
_diffrn_measurement_method \w
_diffrn_radiation_monochromator graphite
_diffrn_radiation_source 'fine-focus sealed tube'
_diffrn_radiation_type MoK\a
_diffrn_radiation_wavelength 0.71073
_diffrn_reflns_av_R_equivalents 0.024
_diffrn_reflns_av_sigmaI/netI 0.013
_diffrn_reflns_limit_h_max 11
_diffrn_reflns_limit_h_min -11
_diffrn_reflns_limit_k_max 26
_diffrn_reflns_limit_k_min -26
_diffrn_reflns_limit_l_max 12
_diffrn_reflns_limit_l_min -12
_diffrn_reflns_number 28937
_diffrn_reflns_theta_full 27.9
_diffrn_reflns_theta_max 27.9
_diffrn_reflns_theta_min 2.0
_diffrn_standards_decay_% 0
_diffrn_standards_interval_count 0
_diffrn_standards_number 0
_exptl_absorpt_coefficient_mu 1.98
_exptl_absorpt_correction_T_max 0.741
_exptl_absorpt_correction_T_min 0.484
_exptl_absorpt_correction_type numerical
_exptl_absorpt_process_details '(X-SHAPE and X-RED32; Stoe & Cie, 2005)'
_exptl_crystal_colour colourless
_exptl_crystal_density_diffrn 1.517
_exptl_crystal_density_method 'not measured'
_exptl_crystal_description prism
_exptl_crystal_F_000 768
_exptl_crystal_size_max 0.45
_exptl_crystal_size_mid 0.30
_exptl_crystal_size_min 0.16
_refine_diff_density_max 0.63
_refine_diff_density_min -0.43
_refine_ls_extinction_method none
_refine_ls_goodness_of_fit_ref 1.05
_refine_ls_hydrogen_treatment mixed
_refine_ls_matrix_type full
_refine_ls_number_parameters 179
_refine_ls_number_reflns 4035
_refine_ls_number_restraints 0
_refine_ls_restrained_S_all 1.05
_refine_ls_R_factor_all 0.023
_refine_ls_R_factor_gt 0.019
_refine_ls_shift/su_max 0.001
_refine_ls_shift/su_mean 0.000
_refine_ls_structure_factor_coef Fsqd
_refine_ls_weighting_details 'calc w=1/[\s^2^(Fo^2^)+(0.0324P)^2^+0.1321P] where P=(Fo^2^+2Fc^2^)/3'
_refine_ls_weighting_scheme calc
_refine_ls_wR_factor_gt 0.047
_refine_ls_wR_factor_ref 0.048
_reflns_number_gt 3604
_reflns_number_total 4035
_reflns_threshold_expression I>2\s(I)
_cod_data_source_file ya2139.cif
_cod_data_source_block I
_cod_original_sg_symbol_H-M 'P 21/n'
_cod_database_code 2230941
_cod_database_fobs_code 2230941

loop_
_symmetry_equiv_pos_as_xyz
'x, y, z'
'-x+1/2, y+1/2, -z+1/2'
'-x, -y, -z'
'x-1/2, -y-1/2, z-1/2'

loop_
_atom_site_type_symbol
_atom_site_label
_atom_site_fract_x
_atom_site_fract_y
_atom_site_fract_z
_atom_site_U_iso_or_equiv
_atom_site_adp_type
_atom_site_calc_flag
_atom_site_refinement_flags
_atom_site_occupancy
_atom_site_symmetry_multiplicity
_atom_site_disorder_assembly
_atom_site_disorder_group
C C1 0.3442(2) 0.76211(8) 0.30748(19) 0.0309(3) Uani d . 1 1 . .
H H1B 0.4488 0.7578 0.2787 0.037 Uiso calc R 1 1 . .
C C2 0.3472(3) 0.78356(12) 0.4653(2) 0.0532(6) Uani d . 1 1 . .
H H2A 0.3970 0.8264 0.4762 0.080 Uiso calc R 1 1 . .
H H2B 0.4011 0.7508 0.5260 0.080 Uiso calc R 1 1 . .
H H2C 0.2454 0.7874 0.4955 0.080 Uiso calc R 1 1 . .
C C3 0.2667(2) 0.69656(9) 0.2829(2) 0.0404(4) Uani d . 1 1 . .
H H3A 0.1616 0.7012 0.3019 0.061 Uiso calc R 1 1 . .
H H3B 0.3127 0.6635 0.3487 0.061 Uiso calc R 1 1 . .
H H3C 0.2755 0.6825 0.1822 0.061 Uiso calc R 1 1 . .
C C4 0.36979(17) 0.94492(8) 0.24664(16) 0.0237(3) Uani d . 1 1 . .
C C5 0.4810(2) 0.99058(9) 0.22218(18) 0.0315(3) Uani d . 1 1 . .
H H5 0.5504 0.9820 0.1511 0.038 Uiso calc R 1 1 . .
C C6 0.4901(2) 1.04863(9) 0.3019(2) 0.0355(4) Uani d . 1 1 . .
H H6 0.5654 1.0800 0.2853 0.043 Uiso calc R 1 1 . .
C C7 0.3891(2) 1.06068(9) 0.40561(19) 0.0328(4) Uani d . 1 1 . .
H H7 0.3950 1.1006 0.4596 0.039 Uiso calc R 1 1 . .
C C8 0.28023(19) 1.01536(9) 0.43122(18) 0.0306(3) Uani d . 1 1 . .
H H8 0.2124 1.0239 0.5037 0.037 Uiso calc R 1 1 . .
C C9 0.26912(18) 0.95730(8) 0.35172(16) 0.0267(3) Uani d . 1 1 . .
H H9 0.1934 0.9262 0.3689 0.032 Uiso calc R 1 1 . .
C C10 0.23107(17) 0.89557(8) -0.02177(16) 0.0236(3) Uani d . 1 1 . .
C C11 0.1988(2) 0.84705(9) -0.12705(18) 0.0297(3) Uani d . 1 1 . .
H H11 0.2304 0.8029 -0.1107 0.036 Uiso calc R 1 1 . .
C C12 0.1206(2) 0.86407(10) -0.25494(18) 0.0344(4) Uani d . 1 1 . .
H H12 0.0985 0.8315 -0.3270 0.041 Uiso calc R 1 1 . .
C C13 0.0743(2) 0.92834(11) -0.27819(19) 0.0368(4) Uani d . 1 1 . .
H H13 0.0212 0.9397 -0.3667 0.044 Uiso calc R 1 1 . .
C C14 0.1045(2) 0.97639(10) -0.17426(19) 0.0359(4) Uani d . 1 1 . .
H H14 0.0716 1.0204 -0.1909 0.043 Uiso calc R 1 1 . .
C C15 0.18339(18) 0.95991(9) -0.04522(17) 0.0284(3) Uani d . 1 1 . .
H H15 0.2046 0.9926 0.0267 0.034 Uiso calc R 1 1 . .
N N1 0.26667(16) 0.81103(7) 0.21097(14) 0.0255(3) Uani d . 1 1 . .
P P1 0.34534(4) 0.87284(2) 0.13541(4) 0.02117(8) Uani d . 1 1 . .
I I1 -0.103895(11) 0.834024(5) 0.344262(11) 0.02825(4) Uani d . 1 1 . .
C C16 0.52126(19) 0.84672(9) 0.07819(19) 0.0300(3) Uani d . 1 1 . .
H H16A 0.5904 0.8409 0.1633 0.045 Uiso calc R 1 1 . .
H H16B 0.5603 0.8801 0.0139 0.045 Uiso calc R 1 1 . .
H H16C 0.5097 0.8048 0.0260 0.045 Uiso calc R 1 1 . .
H H1A 0.180(2) 0.8158(10) 0.223(2) 0.025(5) Uiso d . 1 1 . .

loop_
_atom_site_aniso_label
_atom_site_aniso_U_11
_atom_site_aniso_U_22
_atom_site_aniso_U_33
_atom_site_aniso_U_12
_atom_site_aniso_U_13
_atom_site_aniso_U_23
C1 0.0332(9) 0.0258(8) 0.0339(8) 0.0029(7) 0.0046(7) 0.0075(6)
C2 0.0787(17) 0.0453(12) 0.0337(10) -0.0003(11) -0.0116(10) 0.0064(9)
C3 0.0504(12) 0.0264(9) 0.0463(10) -0.0014(8) 0.0172(9) 0.0015(8)
C4 0.0234(7) 0.0247(8) 0.0226(6) -0.0009(6) -0.0008(5) 0.0017(6)
C5 0.0309(8) 0.0349(9) 0.0286(7) -0.0084(7) 0.0017(6) 0.0007(7)
C6 0.0379(10) 0.0307(9) 0.0371(9) -0.0119(7) -0.0042(7) 0.0037(7)
C7 0.0384(10) 0.0247(8) 0.0339(8) 0.0015(7) -0.0104(7) -0.0020(7)
C8 0.0289(8) 0.0313(9) 0.0311(8) 0.0052(6) -0.0021(6) -0.0035(6)
C9 0.0253(8) 0.0273(8) 0.0276(7) -0.0003(6) 0.0018(6) -0.0009(6)
C10 0.0201(7) 0.0284(8) 0.0224(7) -0.0004(6) 0.0027(5) 0.0018(6)
C11 0.0298(8) 0.0302(8) 0.0290(8) -0.0023(6) 0.0026(6) -0.0022(6)
C12 0.0296(9) 0.0466(11) 0.0269(8) -0.0069(8) 0.0019(6) -0.0039(7)
C13 0.0275(9) 0.0555(12) 0.0272(8) -0.0006(8) -0.0007(6) 0.0089(7)
C14 0.0314(9) 0.0403(10) 0.0360(9) 0.0068(7) 0.0016(7) 0.0105(7)
C15 0.0268(8) 0.0301(8) 0.0285(7) 0.0010(6) 0.0031(6) 0.0017(6)
N1 0.0217(7) 0.0265(7) 0.0287(6) -0.0002(5) 0.0044(5) 0.0031(5)
P1 0.01969(18) 0.02299(19) 0.02100(16) 0.00007(14) 0.00262(13) 0.00071(13)
I1 0.02589(6) 0.02866(7) 0.03035(6) -0.00158(4) 0.00287(4) -0.00291(4)
C16 0.0237(8) 0.0349(9) 0.0319(8) 0.0047(6) 0.0067(6) 0.0020(7)

loop_
_atom_type_symbol
_atom_type_description
_atom_type_scat_dispersion_real
_atom_type_scat_dispersion_imag
_atom_type_scat_source
C C 0.0033 0.0016 'International Tables Vol C Tables 4.2.6.8 and 6.1.1.4'
H H 0.0000 0.0000 'International Tables Vol C Tables 4.2.6.8 and 6.1.1.4'
N N 0.0061 0.0033 'International Tables Vol C Tables 4.2.6.8 and 6.1.1.4'
P P 0.1023 0.0942 'International Tables Vol C Tables 4.2.6.8 and 6.1.1.4'
I I -0.4742 1.8119 'International Tables Vol C Tables 4.2.6.8 and 6.1.1.4'

loop_
_geom_angle_atom_site_label_1
_geom_angle_atom_site_label_2
_geom_angle_atom_site_label_3
_geom_angle_site_symmetry_1
_geom_angle_site_symmetry_3
_geom_angle
_geom_angle_publ_flag
N1 C1 C3 . . 107.52(15) ?
N1 C1 C2 . . 111.42(15) ?
C3 C1 C2 . . 112.10(16) ?
N1 C1 H1B . . 108.6 ?
C3 C1 H1B . . 108.6 ?
C2 C1 H1B . . 108.6 ?
C1 C2 H2A . . 109.5 ?
C1 C2 H2B . . 109.5 ?
H2A C2 H2B . . 109.5 ?
C1 C2 H2C . . 109.5 ?
H2A C2 H2C . . 109.5 ?
H2B C2 H2C . . 109.5 ?
C1 C3 H3A . . 109.5 ?
C1 C3 H3B . . 109.5 ?
H3A C3 H3B . . 109.5 ?
C1 C3 H3C . . 109.5 ?
H3A C3 H3C . . 109.5 ?
H3B C3 H3C . . 109.5 ?
C9 C4 C5 . . 120.01(15) ?
C9 C4 P1 . . 118.91(12) ?
C5 C4 P1 . . 120.91(13) ?
C6 C5 C4 . . 119.83(17) ?
C6 C5 H5 . . 120.1 ?
C4 C5 H5 . . 120.1 ?
C7 C6 C5 . . 119.77(17) ?
C7 C6 H6 . . 120.1 ?
C5 C6 H6 . . 120.1 ?
C8 C7 C6 . . 120.56(16) ?
C8 C7 H7 . . 119.7 ?
C6 C7 H7 . . 119.7 ?
C7 C8 C9 . . 120.33(17) ?
C7 C8 H8 . . 119.8 ?
C9 C8 H8 . . 119.8 ?
C8 C9 C4 . . 119.49(16) ?
C8 C9 H9 . . 120.3 ?
C4 C9 H9 . . 120.3 ?
C15 C10 C11 . . 120.21(15) ?
C15 C10 P1 . . 121.82(12) ?
C11 C10 P1 . . 117.82(13) ?
C12 C11 C10 . . 119.39(17) ?
C12 C11 H11 . . 120.3 ?
C10 C11 H11 . . 120.3 ?
C13 C12 C11 . . 120.15(17) ?
C13 C12 H12 . . 119.9 ?
C11 C12 H12 . . 119.9 ?
C12 C13 C14 . . 120.82(16) ?
C12 C13 H13 . . 119.6 ?
C14 C13 H13 . . 119.6 ?
C13 C14 C15 . . 119.58(18) ?
C13 C14 H14 . . 120.2 ?
C15 C14 H14 . . 120.2 ?
C10 C15 C14 . . 119.85(16) ?
C10 C15 H15 . . 120.1 ?
C14 C15 H15 . . 120.1 ?
C1 N1 P1 . . 125.03(12) ?
C1 N1 H1A . . 115.3(14) ?
P1 N1 H1A . . 115.0(14) ?
N1 P1 C16 . . 108.61(8) ?
N1 P1 C10 . . 107.60(7) ?
C16 P1 C10 . . 108.44(8) ?
N1 P1 C4 . . 115.25(7) ?
C16 P1 C4 . . 109.32(8) ?
C10 P1 C4 . . 107.41(7) ?
P1 C16 H16A . . 109.5 ?
P1 C16 H16B . . 109.5 ?
H16A C16 H16B . . 109.5 ?
P1 C16 H16C . . 109.5 ?
H16A C16 H16C . . 109.5 ?
H16B C16 H16C . . 109.5 ?

loop_
_geom_bond_atom_site_label_1
_geom_bond_atom_site_label_2
_geom_bond_site_symmetry_2
_geom_bond_distance
_geom_bond_publ_flag
C1 N1 . 1.481(2) ?
C1 C3 . 1.513(3) ?
C1 C2 . 1.519(3) ?
C1 H1B . 1.0000 ?
C2 H2A . 0.9800 ?
C2 H2B . 0.9800 ?
C2 H2C . 0.9800 ?
C3 H3A . 0.9800 ?
C3 H3B . 0.9800 ?
C3 H3C . 0.9800 ?
C4 C9 . 1.392(2) ?
C4 C5 . 1.394(2) ?
C4 P1 . 1.7922(16) ?
C5 C6 . 1.388(3) ?
C5 H5 . 0.9500 ?
C6 C7 . 1.383(3) ?
C6 H6 . 0.9500 ?
C7 C8 . 1.377(3) ?
C7 H7 . 0.9500 ?
C8 C9 . 1.388(2) ?
C8 H8 . 0.9500 ?
C9 H9 . 0.9500 ?
C10 C15 . 1.387(2) ?
C10 C11 . 1.401(2) ?
C10 P1 . 1.7886(15) ?
C11 C12 . 1.382(2) ?
C11 H11 . 0.9500 ?
C12 C13 . 1.381(3) ?
C12 H12 . 0.9500 ?
C13 C14 . 1.383(3) ?
C13 H13 . 0.9500 ?
C14 C15 . 1.391(2) ?
C14 H14 . 0.9500 ?
C15 H15 . 0.9500 ?
N1 P1 . 1.6195(15) ?
N1 H1A . 0.81(2) ?
P1 C16 . 1.7845(17) ?
C16 H16A . 0.9800 ?
C16 H16B . 0.9800 ?
C16 H16C . 0.9800 ?

loop_
_geom_hbond_atom_site_label_D
_geom_hbond_atom_site_label_H
_geom_hbond_atom_site_label_A
_geom_hbond_site_symmetry_A
_geom_hbond_distance_DH
_geom_hbond_distance_HA
_geom_hbond_distance_DA
_geom_hbond_angle_DHA
N1 H1A I1 . 0.81(2) 2.88(2) 3.6641(15) 164.9(18)

loop_
_cod_related_entry_id
_cod_related_entry_database
_cod_related_entry_code
1 ChemSpider 30656812
